data_9002904
loop_
_publ_author_name
'Dobelin, N.'
'Armbruster, T.'

_publ_section_title
;
 Stepwise dehydration of Sr-exchanged heulandite:
 A single-crystal X-ray study
 Note: dehydrated at 150 deg C, measured at -170 deg C
;
_journal_name_full 'American Mineralogist'
_journal_page_first 527
_journal_page_last 533
_journal_volume 88
_journal_year 2003
_chemical_formula_sum 'Al4.5 H34 O45.29 Si13.5 Sr2.079'
_chemical_name_mineral Heulandite-Sr
_space_group_IT_number 8
_symmetry_space_group_name_Hall 'C -2y'
_symmetry_space_group_name_H-M 'C 1 m 1'
_cell_angle_alpha 90
_cell_angle_beta 116.851
_cell_angle_gamma 90
_cell_formula_units_Z 2
_cell_length_a 17.643
_cell_length_b 17.842
_cell_length_c 7.418
_cell_volume 2083.326
_database_code_amcsd 0002993
_exptl_crystal_density_diffrn 2.298
_cod_original_formula_sum 'Sr2.079 (Si13.5 Al4.5) O45.29 H34'
_cod_database_code 9002904

loop_
_space_group_symop_operation_xyz
x,y,z
1/2+x,1/2+y,z
x,-y,z
1/2+x,1/2-y,z

loop_
_atom_site_aniso_label
_atom_site_aniso_U_11
_atom_site_aniso_U_22
_atom_site_aniso_U_33
_atom_site_aniso_U_12
_atom_site_aniso_U_13
_atom_site_aniso_U_23
Sr1 0.05400 0.02300 0.04400 0.00000 0.03600 0.00000
Sr2 0.06000 0.03000 0.04500 0.00000 0.03900 0.00000
Sr3 0.04000 0.00000 0.08000 0.00000 -0.03700 0.00000
Sr4 0.04900 0.02600 0.07300 0.00000 -0.02700 0.00000
Sr5 0.12000 0.01000 0.13000 0.00000 0.11000 0.00000
Si1 0.01100 0.02000 0.01600 -0.00270 0.00550 -0.00060
Al1 0.01100 0.02000 0.01600 -0.00270 0.00550 -0.00060
Si1* 0.01500 0.01800 0.01300 0.00110 0.00710 0.00170
Al1* 0.01500 0.01800 0.01300 0.00110 0.00710 0.00170
Si2 0.03100 0.01600 0.01900 -0.00250 0.01200 -0.00090
Al2 0.03100 0.01600 0.01900 -0.00250 0.01200 -0.00090
Si2* 0.02100 0.01300 0.01700 0.00120 0.01000 -0.00190
Al2* 0.02100 0.01300 0.01700 0.00120 0.01000 -0.00190
Si3 0.01800 0.02000 0.01000 -0.00300 0.00650 -0.00130
Al3 0.01800 0.02000 0.01000 -0.00300 0.00650 -0.00130
Si3* 0.01800 0.01400 0.01500 0.00310 0.00630 0.00240
Al3* 0.01800 0.01400 0.01500 0.00310 0.00630 0.00240
Si4 0.01800 0.01700 0.01300 -0.00450 0.00440 0.00000
Al4 0.01800 0.01700 0.01300 -0.00450 0.00440 0.00000
Si4* 0.02200 0.02000 0.01300 0.00160 0.00730 -0.00010
Al4* 0.02200 0.02000 0.01300 0.00160 0.00730 -0.00010
Si5 0.01370 0.01940 0.01340 -0.00300 0.00380 -0.00100
Al5 0.01370 0.01940 0.01340 -0.00300 0.00380 -0.00100
O1 0.07000 0.01000 0.04100 0.00000 0.02400 0.00000
O1* 0.04400 0.01600 0.01400 0.00000 0.00100 0.00000
O2 0.09400 0.03900 0.07000 0.00500 0.06400 -0.01500
O2* 0.03500 0.03100 0.03500 -0.01500 0.02800 -0.01400
O3 0.04200 0.03500 0.03000 -0.02300 0.02200 -0.01100
O3* 0.03000 0.03900 0.01700 -0.00800 0.01500 -0.00400
O4 0.03300 0.02800 0.02600 0.00900 0.00100 0.00500
O4* 0.02200 0.03400 0.01800 0.00100 0.00800 -0.00100
O5 0.06000 0.07200 0.04800 -0.02800 0.04300 -0.02700
O6 0.01400 0.03200 0.04000 -0.00100 0.01200 -0.00500
O6* 0.02200 0.01400 0.02300 0.00000 0.01100 0.00600
O7 0.04600 0.03600 0.03400 0.01800 0.00300 0.01700
O7* 0.04100 0.05400 0.05200 -0.00100 -0.01600 0.02200
O8 0.02300 0.03600 0.03300 -0.01000 0.01100 -0.02400
O8* 0.03500 0.05200 0.02400 0.00800 -0.00400 -0.01500
O9 0.02100 0.02900 0.02700 -0.01000 0.01200 -0.01000
O9* 0.02300 0.02000 0.02400 -0.00200 0.01100 0.00000
O10 0.02600 0.03800 0.01900 -0.00600 0.00800 0.00000
O10* 0.04300 0.01800 0.05300 -0.00800 0.00700 0.00900

loop_
_atom_site_label
_atom_site_fract_x
_atom_site_fract_y
_atom_site_fract_z
_atom_site_occupancy
_atom_site_U_iso_or_equiv
_atom_site_type_symbol
_atom_site_attached_hydrogens
Sr1 0.14600 0.00000 0.68030 0.49000 0.03546 Sr 0
Sr2 0.85030 0.00000 0.32990 0.31000 0.03926 Sr 0
Sr3 0.47610 0.00000 0.77910 0.80900 0.07004 Sr 0
Sr4 0.52800 0.00000 0.21500 0.08700 0.06586 Sr 0
Sr5 0.18400 0.00000 0.73700 0.26000 0.06839 Sr 0
Sr6 0.78500 0.00000 0.21800 0.03400 0.01646 Sr 0
Sr7 0.71100 0.00000 -0.03600 0.08900 0.06459 Sr 0
Si1 0.82090 0.83040 0.90990 0.75000 0.01608 Si 0
Al1 0.82090 0.83040 0.90990 0.25000 0.01608 Al 0
Si1* 0.17960 0.16660 0.09340 0.75000 0.01532 Si 0
Al1* 0.17960 0.16660 0.09340 0.25000 0.01532 Al 0
Si2 0.70960 0.91000 0.50090 0.75000 0.02153 Si 0
Al2 0.70960 0.91000 0.50090 0.25000 0.02153 Al 0
Si2* 0.29270 0.09050 0.50590 0.75000 0.01659 Si 0
Al2* 0.29270 0.09050 0.50590 0.25000 0.01659 Al 0
Si3 0.70830 0.68930 0.71900 0.75000 0.01570 Si 0
Al3 0.70830 0.68930 0.71900 0.25000 0.01570 Al 0
Si3* 0.28680 0.30960 0.27640 0.75000 0.01621 Si 0
Al3* 0.28680 0.30960 0.27640 0.25000 0.01621 Al 0
Si4 0.93510 0.70560 0.58820 0.75000 0.01697 Si 0
Al4 0.93510 0.70560 0.58820 0.25000 0.01697 Al 0
Si4* 0.06420 0.29740 0.40910 0.75000 0.01862 Si 0
Al4* 0.06420 0.29740 0.40910 0.25000 0.01862 Al 0
Si5 0.00160 0.79014 0.00230 0.75000 0.01634 Si 0
Al5 0.00160 0.79014 0.00230 0.25000 0.01634 Al 0
O1 0.69810 0.00000 0.45900 1.00000 0.04053 O 0
O1* 0.31260 0.00000 0.54800 1.00000 0.02913 O 0
O2 0.76050 0.87640 0.37600 1.00000 0.05699 O 0
O2* 0.23310 0.11630 0.61500 1.00000 0.02913 O 0
O3 0.81510 0.84900 0.12000 1.00000 0.03420 O 0
O3* 0.17870 0.14700 0.87800 1.00000 0.02660 O 0
O4 0.76150 0.89140 0.74500 1.00000 0.03420 O 0
O4* 0.24440 0.10800 0.25800 1.00000 0.02533 O 0
O5 0.99430 0.68100 0.48000 1.00000 0.05319 O 0
O6 0.91830 0.84100 0.95000 1.00000 0.02913 O 0
O6* 0.08300 0.15320 0.07140 1.00000 0.01912 O 0
O7 0.62770 0.73280 0.54400 1.00000 0.04433 O 0
O7* 0.36480 0.26560 0.44800 1.00000 0.06333 O 0
O8 0.99410 0.74200 0.81170 1.00000 0.03166 O 0
O8* 0.01370 0.26870 0.18100 1.00000 0.04306 O 0
O9 0.79080 0.74530 0.83930 1.00000 0.02533 O 0
O9* 0.20690 0.25460 0.15840 1.00000 0.02280 O 0
O10 0.89010 0.62810 0.61380 1.00000 0.02786 O 0
O10* 0.11320 0.37330 0.40600 1.00000 0.04433 O 0
Wat1 0.26670 0.00000 0.98800 1.00000 0.05319 O 2
Wat3 0.51100 0.00000 0.48000 1.00000 0.07852 O 2
Wat4 0.58250 0.90900 0.97100 0.36000 0.01520 O 2
Wat4* 0.60700 0.90740 0.92000 0.43000 0.05573 O 2
Wat5 0.07000 0.00000 0.90200 0.80000 0.06459 O 2
Wat6 0.09600 0.00000 0.27400 0.49000 0.04306 O 2
Wat7 0.42500 0.08200 0.03500 0.73000 0.12665 O 2
Wat8 0.01600 0.09200 0.48600 0.36000 0.04939 O 2
Wat9 0.98100 0.09200 0.50800 0.43000 0.08866 O 2
Wat11 0.89000 0.00000 0.21900 0.41000 0.13222 O 2
Wat11* 0.92500 0.00000 0.09800 0.61000 0.11272 O 2
Wat12 0.75800 0.00000 0.08100 0.36000 0.01773 O 2

loop_
_cod_changelog_entry_id
_cod_changelog_entry_author
_cod_changelog_entry_date
_cod_changelog_entry_text
1
;cod-tools version 3.8.0
Id: cif_guess_AMCSD_atom_types 9581 2023-05-17 12:35:41Z saulius
;
2023-05-18T11:37:26+03:00
;Derived atom types and hydrogen counts
from atom names that follow the AMCSD naming convention
(Wat == water, O-H == hydroxyl).
;
2
;cod-tools version 3.10.1
Id: cif_fix_AMCSD_aniso_labels 10200 2024-08-01 14:09:44Z saulius
;
2024-08-02T12:20:24+03:00
;Changed the following '_atom_site_aniso_label' values:
'Si1'' -> 'Si1*'
'Al1'' -> 'Al1*'
'Si2'' -> 'Si2*'
'Al2'' -> 'Al2*'
'Si3'' -> 'Si3*'
'Al3'' -> 'Al3*'
'Si4'' -> 'Si4*'
'Al4'' -> 'Al4*'
'O1'' -> 'O1*'
'O2'' -> 'O2*'
'O3'' -> 'O3*'
'O4'' -> 'O4*'
'O6'' -> 'O6*'
'O7'' -> 'O7*'
'O8'' -> 'O8*'
'O9'' -> 'O9*'
'O10'' -> 'O10*'
;

loop_
_cod_related_entry_id
_cod_related_entry_database
_cod_related_entry_code
1 AMCSD 0002993
